data_4129433
loop_
_publ_author_name
'Cer\'on, Maira R'
'Izquierdo, Marta'
'Aghabali, Amineh'
'Valdez, Juan A.'
'Ghiassi, Kamran B.'
'Olmstead, Marilyn M.'
'Balch, Alan L.'
'Wudl, Fred'
'Echegoyen, Luis'

_publ_section_title
;
 Tethered bisadducts of C60 and C70 with addends on a common hexagonal
 face and a 12-membered hole in the fullerene cage.
;
_journal_issue 23
_journal_name_full 'Journal of the American Chemical Society'
_journal_page_first 7502
_journal_page_last 7508
_journal_paper_doi 10.1021/jacs.5b03768
_journal_volume 137
_journal_year 2015
_chemical_formula_moiety 'C77 H16, (C7 H8)'
_chemical_formula_sum 'C84 H24'
_chemical_formula_weight 1033.03
_chemical_name_common 'Compound 2^.^ toluene'
_space_group_crystal_system monoclinic
_space_group_IT_number 14
_space_group_name_Hall '-P 2yn'
_space_group_name_H-M_alt 'P 1 21/n 1'
_atom_sites_solution_hydrogens geom
_atom_sites_solution_primary direct
_atom_sites_solution_secondary difmap
_audit_creation_method SHELXL-2014/7
_cell_angle_alpha 90
_cell_angle_beta 93.53(3)
_cell_angle_gamma 90
_cell_formula_units_Z 4
_cell_length_a 10.468(2)
_cell_length_b 28.029(6)
_cell_length_c 14.653(3)
_cell_measurement_reflns_used 2053
_cell_measurement_temperature 90(2)
_cell_measurement_theta_max 68.371
_cell_measurement_theta_min 4.508
_cell_volume 4291.1(15)
_computing_cell_refinement 'SAINT (Bruker, 2013)'
_computing_data_collection 'Apex2 (Bruker, 2013)'
_computing_data_reduction 'SAINT (Bruker, 2013)'
_computing_publication_material 'SHELXL-2014 (Sheldrick, 2015)'
_computing_structure_refinement 'SHELXL-2014/7 (Sheldrick, 2015)'
_computing_structure_solution 'SHELXT (Sheldrick, 2014)'
_diffrn_ambient_temperature 90(2)
_diffrn_detector_area_resol_mean 8.3
_diffrn_measured_fraction_theta_full 0.984
_diffrn_measured_fraction_theta_max 0.986
_diffrn_measurement_device_type 'Bruker Apex DUO'
_diffrn_measurement_method \w
_diffrn_radiation_type CuK\a
_diffrn_radiation_wavelength 1.54178
_diffrn_reflns_av_R_equivalents 0.1001
_diffrn_reflns_av_unetI/netI 0.0836
_diffrn_reflns_Laue_measured_fraction_full 0.984
_diffrn_reflns_Laue_measured_fraction_max 0.986
_diffrn_reflns_limit_h_max 12
_diffrn_reflns_limit_h_min -12
_diffrn_reflns_limit_k_max 33
_diffrn_reflns_limit_k_min -31
_diffrn_reflns_limit_l_max 17
_diffrn_reflns_limit_l_min -17
_diffrn_reflns_number 34040
_diffrn_reflns_point_group_measured_fraction_full 0.984
_diffrn_reflns_point_group_measured_fraction_max 0.986
_diffrn_reflns_theta_full 30.000
_diffrn_reflns_theta_max 68.527
_diffrn_reflns_theta_min 3.408
_diffrn_source 'fine-focus sealed tube'
_exptl_absorpt_coefficient_mu 0.705
_exptl_absorpt_correction_T_max 0.7531
_exptl_absorpt_correction_T_min 0.5940
_exptl_absorpt_correction_type multi-scan
_exptl_absorpt_process_details 'SADABS (Sheldrick, 2013)'
_exptl_crystal_colour black
_exptl_crystal_density_diffrn 1.599
_exptl_crystal_description block
_exptl_crystal_F_000 2112
_exptl_crystal_size_max 0.179
_exptl_crystal_size_mid 0.121
_exptl_crystal_size_min 0.062
_refine_diff_density_max 0.351
_refine_diff_density_min -0.272
_refine_diff_density_rms 0.064
_refine_ls_extinction_method none
_refine_ls_goodness_of_fit_ref 1.013
_refine_ls_hydrogen_treatment constr
_refine_ls_matrix_type full
_refine_ls_number_parameters 758
_refine_ls_number_reflns 7790
_refine_ls_number_restraints 0
_refine_ls_restrained_S_all 1.013
_refine_ls_R_factor_all 0.0872
_refine_ls_R_factor_gt 0.0583
_refine_ls_shift/su_max 0.000
_refine_ls_shift/su_mean 0.000
_refine_ls_structure_factor_coef Fsqd
_refine_ls_weighting_details 'w=1/[\s^2^(Fo^2^)+(0.0888P)^2^] where P=(Fo^2^+2Fc^2^)/3'
_refine_ls_weighting_scheme calc
_refine_ls_wR_factor_gt 0.1455
_refine_ls_wR_factor_ref 0.1673
_reflns_Friedel_coverage 0.000
_reflns_number_gt 5362
_reflns_number_total 7790
_reflns_threshold_expression 'I > 2\s(I)'
_cod_data_source_file ja5b03768_si_002.cif
_cod_data_source_block aa36
_cod_original_cell_volume 4291.3(15)
_cod_original_sg_symbol_H-M 'P 21/n'
_cod_database_code 4129433
_shelx_shelxl_version_number 2014/7
_shelx_space_group_comment
;
The symmetry employed for this shelxl refinement is uniquely defined
by the following loop, which should always be used as a source of
symmetry information in preference to the above space-group names.
They are only intended as comments.
;
_shelx_estimated_absorpt_t_min 0.884
_shelx_estimated_absorpt_t_max 0.958

loop_
_space_group_symop_operation_xyz
'x, y, z'
'-x+1/2, y+1/2, -z+1/2'
'-x, -y, -z'
'x-1/2, -y-1/2, z-1/2'

loop_
_atom_site_label
_atom_site_type_symbol
_atom_site_fract_x
_atom_site_fract_y
_atom_site_fract_z
_atom_site_U_iso_or_equiv
_atom_site_adp_type
_atom_site_occupancy
_atom_site_site_symmetry_order
_atom_site_calc_flag
_atom_site_refinement_flags_posn
_atom_site_refinement_flags_adp
C1 C 0.7861(2) 0.89266(10) 1.13301(18) 0.0301(6) Uani 1 1 d . .
C2 C 0.6806(2) 0.92339(9) 1.07262(17) 0.0268(5) Uani 1 1 d . .
C3 C 0.6047(2) 0.89833(9) 0.99346(17) 0.0264(5) Uani 1 1 d . .
C4 C 0.6332(2) 0.84278(10) 0.97320(18) 0.0292(6) Uani 1 1 d . .
C5 C 0.7258(3) 0.81805(10) 1.04043(18) 0.0310(6) Uani 1 1 d . .
C6 C 0.7937(2) 0.84062(11) 1.11170(19) 0.0319(6) Uani 1 1 d . .
C7 C 0.8172(2) 0.81510(11) 1.1974(2) 0.0338(6) Uani 1 1 d . .
C8 C 0.8078(2) 0.84841(11) 1.27140(19) 0.0320(6) Uani 1 1 d . .
C9 C 0.7763(2) 0.89422(11) 1.23425(18) 0.0309(6) Uani 1 1 d . .
C10 C 0.6938(2) 0.92391(10) 1.27682(18) 0.0294(6) Uani 1 1 d . .
C11 C 0.5942(2) 0.94965(10) 1.22316(19) 0.0284(6) Uani 1 1 d . .
C12 C 0.5835(2) 0.94572(9) 1.12893(18) 0.0264(5) Uani 1 1 d . .
C13 C 0.4581(2) 0.93990(9) 1.08436(18) 0.0274(5) Uani 1 1 d . .
C14 C 0.4679(2) 0.90794(10) 1.00873(17) 0.0273(5) Uani 1 1 d . .
C15 C 0.3696(2) 0.87622(10) 0.98793(17) 0.0290(6) Uani 1 1 d . .
C16 C 0.3966(3) 0.82656(10) 0.96601(17) 0.0299(6) Uani 1 1 d . .
C17 C 0.5203(3) 0.81072(10) 0.96652(18) 0.0313(6) Uani 1 1 d . .
C18 C 0.5542(3) 0.76552(10) 1.00766(18) 0.0326(6) Uani 1 1 d . .
C19 C 0.6790(3) 0.77038(10) 1.05358(19) 0.0341(6) Uani 1 1 d . .
C20 C 0.7072(3) 0.74489(10) 1.1344(2) 0.0359(6) Uani 1 1 d . .
C21 C 0.7787(3) 0.76852(11) 1.2082(2) 0.0364(7) Uani 1 1 d . .
C22 C 0.7262(3) 0.75299(11) 1.2938(2) 0.0377(7) Uani 1 1 d . .
C23 C 0.7168(3) 0.78546(11) 1.3639(2) 0.0371(7) Uani 1 1 d . .
C24 C 0.7583(3) 0.83395(11) 1.35412(19) 0.0341(6) Uani 1 1 d . .
C25 C 0.6738(3) 0.86505(11) 1.39949(17) 0.0330(6) Uani 1 1 d . .
C26 C 0.6402(3) 0.90855(11) 1.36098(18) 0.0325(6) Uani 1 1 d . .
C27 C 0.5102(3) 0.92518(10) 1.36039(18) 0.0320(6) Uani 1 1 d . .
C28 C 0.4814(3) 0.95019(10) 1.27531(18) 0.0305(6) Uani 1 1 d . .
C29 C 0.3600(3) 0.94690(10) 1.23128(19) 0.0302(6) Uani 1 1 d . .
C30 C 0.3484(2) 0.94154(10) 1.13362(19) 0.0300(6) Uani 1 1 d . .
C31 C 0.2453(2) 0.90918(11) 1.1110(2) 0.0330(6) Uani 1 1 d . .
C32 C 0.2563(2) 0.87672(10) 1.04044(18) 0.0317(6) Uani 1 1 d . .
C33 C 0.2126(3) 0.82813(11) 1.04997(19) 0.0354(6) Uani 1 1 d . .
C34 C 0.2998(3) 0.79719(10) 1.00549(19) 0.0337(6) Uani 1 1 d . .
C35 C 0.3320(3) 0.75294(11) 1.04243(19) 0.0365(7) Uani 1 1 d . .
C36 C 0.4611(3) 0.73628(10) 1.04344(19) 0.0374(7) Uani 1 1 d . .
C37 C 0.4904(3) 0.71073(10) 1.1278(2) 0.0384(7) Uani 1 1 d . .
C38 C 0.6107(3) 0.71478(11) 1.1723(2) 0.0402(7) Uani 1 1 d . .
C39 C 0.6234(3) 0.72000(11) 1.2716(2) 0.0393(7) Uani 1 1 d . .
C40 C 0.5136(3) 0.72049(11) 1.3215(2) 0.0389(7) Uani 1 1 d . .
C41 C 0.5044(3) 0.75450(11) 1.39550(19) 0.0362(6) Uani 1 1 d . .
C42 C 0.6033(3) 0.78624(11) 1.41664(19) 0.0369(7) Uani 1 1 d . .
C43 C 0.5762(3) 0.83530(11) 1.43832(17) 0.0347(6) Uani 1 1 d . .
C44 C 0.4511(3) 0.85136(11) 1.43781(17) 0.0343(6) Uani 1 1 d . .
C45 C 0.4174(3) 0.89737(11) 1.39829(18) 0.0341(6) Uani 1 1 d . .
C46 C 0.2915(3) 0.89322(11) 1.35203(19) 0.0351(6) Uani 1 1 d . .
C47 C 0.2636(3) 0.91738(11) 1.2703(2) 0.0341(6) Uani 1 1 d . .
C48 C 0.1919(2) 0.89391(11) 1.1957(2) 0.0351(6) Uani 1 1 d . .
C49 C 0.1504(2) 0.84752(11) 1.2052(2) 0.0353(6) Uani 1 1 d . .
C50 C 0.1600(3) 0.81350(11) 1.1311(2) 0.0364(7) Uani 1 1 d . .
C51 C 0.1945(3) 0.76728(11) 1.1699(2) 0.0382(7) Uani 1 1 d . .
C52 C 0.2777(3) 0.73743(11) 1.1268(2) 0.0385(7) Uani 1 1 d . .
C53 C 0.3763(3) 0.71195(11) 1.1801(2) 0.0399(7) Uani 1 1 d . .
C54 C 0.3878(3) 0.71672(11) 1.2748(2) 0.0403(7) Uani 1 1 d . .
C55 C 0.3006(3) 0.74762(11) 1.3200(2) 0.0373(7) Uani 1 1 d . .
C56 C 0.3734(3) 0.77137(11) 1.39476(19) 0.0370(7) Uani 1 1 d . .
C57 C 0.3469(3) 0.81840(11) 1.41558(18) 0.0361(6) Uani 1 1 d . .
C58 C 0.2486(3) 0.84452(11) 1.36229(19) 0.0362(6) Uani 1 1 d . .
C59 C 0.1792(3) 0.82199(12) 1.2908(2) 0.0373(7) Uani 1 1 d . .
C60 C 0.2056(3) 0.77308(12) 1.2689(2) 0.0382(7) Uani 1 1 d . .
C61 C 0.8212(2) 0.93705(10) 1.07983(18) 0.0296(6) Uani 1 1 d . .
C62 C 0.9099(3) 0.93414(11) 1.00106(19) 0.0348(6) Uani 1 1 d . .
H62A H 0.8959 0.9632 0.9635 0.042 Uiso 1 1 calc R U
H62B H 0.9990 0.9355 1.0278 0.042 Uiso 1 1 calc R U
C63 C 0.9004(3) 0.89157(11) 0.93674(19) 0.0347(6) Uani 1 1 d . .
H63A H 0.9783 0.8902 0.9018 0.042 Uiso 1 1 calc R U
H63B H 0.8971 0.8620 0.9733 0.042 Uiso 1 1 calc R U
C64 C 0.7837(3) 0.89358(10) 0.87022(18) 0.0319(6) Uani 1 1 d . .
H64A H 0.7993 0.8715 0.8193 0.038 Uiso 1 1 calc R U
H64B H 0.7795 0.9262 0.8441 0.038 Uiso 1 1 calc R U
C65 C 0.6522(3) 0.88204(10) 0.90275(17) 0.0289(6) Uani 1 1 d . .
C66 C 0.8564(2) 0.98062(11) 1.13775(18) 0.0320(6) Uani 1 1 d . .
C67 C 0.9573(2) 0.97766(11) 1.20516(19) 0.0344(6) Uani 1 1 d . .
H67 H 0.9998 0.9481 1.2161 0.041 Uiso 1 1 calc R U
C68 C 0.9953(3) 1.01724(12) 1.2556(2) 0.0377(7) Uani 1 1 d . .
H68 H 1.0642 1.0148 1.3007 0.045 Uiso 1 1 calc R U
C69 C 0.9339(3) 1.06025(11) 1.2411(2) 0.0371(7) Uani 1 1 d . .
H69 H 0.9592 1.0873 1.2767 0.045 Uiso 1 1 calc R U
C70 C 0.8347(3) 1.06389(11) 1.1739(2) 0.0381(7) Uani 1 1 d . .
H70 H 0.7920 1.0935 1.1637 0.046 Uiso 1 1 calc R U
C71 C 0.7978(3) 1.02418(10) 1.12165(19) 0.0333(6) Uani 1 1 d . .
H71 H 0.7318 1.0271 1.0745 0.040 Uiso 1 1 calc R U
C72 C 0.5559(2) 0.88319(10) 0.82133(17) 0.0289(6) Uani 1 1 d . .
C73 C 0.4972(3) 0.92555(10) 0.79464(18) 0.0315(6) Uani 1 1 d . .
H73 H 0.5117 0.9535 0.8306 0.038 Uiso 1 1 calc R U
C74 C 0.4168(3) 0.92754(11) 0.71523(19) 0.0345(6) Uani 1 1 d . .
H74 H 0.3765 0.9567 0.6974 0.041 Uiso 1 1 calc R U
C75 C 0.3956(3) 0.88705(11) 0.66235(19) 0.0362(6) Uani 1 1 d . .
H75 H 0.3398 0.8883 0.6088 0.043 Uiso 1 1 calc R U
C76 C 0.4559(3) 0.84467(11) 0.68764(18) 0.0342(6) Uani 1 1 d . .
H76 H 0.4428 0.8170 0.6509 0.041 Uiso 1 1 calc R U
C77 C 0.5355(3) 0.84278(10) 0.76670(18) 0.0316(6) Uani 1 1 d . .
H77 H 0.5766 0.8136 0.7839 0.038 Uiso 1 1 calc R U
C79 C 0.8492(3) 0.97448(11) 1.4748(2) 0.0377(7) Uani 1 1 d . .
H79 H 0.8941 0.9913 1.4305 0.045 Uiso 1 1 calc R U
C80 C 0.7362(3) 0.99313(11) 1.5046(2) 0.0373(7) Uani 1 1 d . .
H80 H 0.7041 1.0226 1.4806 0.045 Uiso 1 1 calc R U
C81 C 0.6705(3) 0.96891(11) 1.56894(19) 0.0361(6) Uani 1 1 d . .
H19 H 0.5928 0.9816 1.5889 0.043 Uiso 1 1 calc R U
C82 C 0.7172(3) 0.92630(11) 1.60439(19) 0.0369(6) Uani 1 1 d . .
H82 H 0.6720 0.9097 1.6488 0.044 Uiso 1 1 calc R U
C83 C 0.8302(3) 0.90791(11) 1.5748(2) 0.0369(7) Uani 1 1 d . .
H83 H 0.8623 0.8787 1.5998 0.044 Uiso 1 1 calc R U
C84 C 0.8975(3) 0.93131(11) 1.5095(2) 0.0361(6) Uani 1 1 d . .
C85 C 1.0168(3) 0.90956(13) 1.4754(3) 0.0524(9) Uani 1 1 d . .
H85A H 1.0793 0.9042 1.5270 0.079 Uiso 1 1 calc R U
H85B H 1.0533 0.9312 1.4314 0.079 Uiso 1 1 calc R U
H85C H 0.9957 0.8790 1.4455 0.079 Uiso 1 1 calc R U

loop_
_atom_site_aniso_label
_atom_site_aniso_U_11
_atom_site_aniso_U_22
_atom_site_aniso_U_33
_atom_site_aniso_U_23
_atom_site_aniso_U_13
_atom_site_aniso_U_12
C1 0.0296(12) 0.0359(15) 0.0244(13) 0.0020(11) -0.0013(10) 0.0033(10)
C2 0.0302(13) 0.0297(14) 0.0201(12) 0.0026(10) -0.0013(10) 0.0014(10)
C3 0.0351(13) 0.0239(14) 0.0201(12) 0.0008(10) 0.0009(10) 0.0020(10)
C4 0.0351(13) 0.0290(15) 0.0238(13) -0.0021(11) 0.0028(10) 0.0033(10)
C5 0.0349(14) 0.0328(15) 0.0263(13) 0.0023(11) 0.0094(11) 0.0069(11)
C6 0.0300(13) 0.0382(16) 0.0281(14) 0.0063(12) 0.0063(10) 0.0073(11)
C7 0.0300(13) 0.0395(17) 0.0318(15) 0.0079(12) 0.0016(11) 0.0077(11)
C8 0.0280(13) 0.0423(17) 0.0252(13) 0.0044(12) -0.0032(10) 0.0036(11)
C9 0.0306(13) 0.0384(16) 0.0231(13) 0.0025(11) -0.0054(10) -0.0058(11)
C10 0.0352(14) 0.0309(15) 0.0215(13) -0.0011(11) -0.0026(10) -0.0056(10)
C11 0.0338(13) 0.0254(14) 0.0259(13) -0.0022(11) 0.0006(10) -0.0035(10)
C12 0.0319(13) 0.0213(13) 0.0260(13) 0.0020(10) 0.0008(10) -0.0025(9)
C13 0.0334(13) 0.0216(13) 0.0271(13) 0.0026(10) 0.0006(10) 0.0023(10)
C14 0.0337(13) 0.0276(14) 0.0204(12) 0.0051(10) -0.0008(10) 0.0023(10)
C15 0.0362(13) 0.0320(15) 0.0180(12) 0.0027(10) -0.0030(10) -0.0003(10)
C16 0.0401(14) 0.0340(15) 0.0152(11) -0.0032(10) -0.0009(10) -0.0065(11)
C17 0.0472(15) 0.0285(15) 0.0184(12) -0.0042(11) 0.0031(11) -0.0021(11)
C18 0.0510(16) 0.0254(14) 0.0219(13) -0.0050(11) 0.0055(11) 0.0019(11)
C19 0.0480(16) 0.0308(15) 0.0244(13) -0.0004(11) 0.0094(11) 0.0098(12)
C20 0.0481(16) 0.0282(15) 0.0321(15) 0.0026(12) 0.0090(12) 0.0133(12)
C21 0.0425(15) 0.0360(17) 0.0309(15) 0.0072(12) 0.0039(12) 0.0139(12)
C22 0.0491(16) 0.0352(17) 0.0284(15) 0.0130(12) -0.0005(12) 0.0123(12)
C23 0.0434(15) 0.0404(17) 0.0268(14) 0.0122(12) -0.0042(11) 0.0062(12)
C24 0.0383(14) 0.0402(17) 0.0229(13) 0.0069(12) -0.0064(11) 0.0002(11)
C25 0.0392(14) 0.0417(17) 0.0172(12) -0.0036(11) -0.0055(10) -0.0048(12)
C26 0.0400(14) 0.0379(16) 0.0188(12) -0.0027(11) -0.0035(10) -0.0062(11)
C27 0.0398(14) 0.0334(15) 0.0228(13) -0.0098(11) 0.0026(11) -0.0033(11)
C28 0.0417(14) 0.0251(14) 0.0249(13) -0.0072(11) 0.0032(11) -0.0005(10)
C29 0.0356(14) 0.0263(14) 0.0289(14) -0.0032(11) 0.0044(11) 0.0059(10)
C30 0.0336(13) 0.0289(15) 0.0274(14) 0.0022(11) 0.0005(10) 0.0056(10)
C31 0.0291(13) 0.0387(16) 0.0312(14) 0.0032(12) 0.0015(10) 0.0075(11)
C32 0.0296(13) 0.0399(16) 0.0247(13) 0.0053(11) -0.0061(10) -0.0007(10)
C33 0.0313(13) 0.0468(18) 0.0270(14) 0.0003(12) -0.0071(10) -0.0077(11)
C34 0.0448(15) 0.0330(16) 0.0226(13) -0.0032(11) -0.0033(11) -0.0115(11)
C35 0.0513(17) 0.0338(16) 0.0240(14) -0.0072(12) 0.0003(12) -0.0139(12)
C36 0.0621(19) 0.0260(15) 0.0242(14) -0.0067(11) 0.0041(12) -0.0055(12)
C37 0.0619(19) 0.0232(15) 0.0305(15) -0.0026(12) 0.0062(13) -0.0035(12)
C38 0.0640(19) 0.0252(15) 0.0319(16) 0.0010(12) 0.0065(13) 0.0055(13)
C39 0.0579(18) 0.0298(16) 0.0306(15) 0.0086(12) 0.0050(13) 0.0096(13)
C40 0.0605(18) 0.0267(15) 0.0295(15) 0.0088(12) 0.0033(13) 0.0001(12)
C41 0.0546(17) 0.0323(16) 0.0220(13) 0.0116(11) 0.0041(12) -0.0031(12)
C42 0.0476(16) 0.0423(17) 0.0205(13) 0.0075(12) -0.0011(11) 0.0017(13)
C43 0.0479(16) 0.0421(17) 0.0136(12) 0.0002(11) -0.0015(10) -0.0037(12)
C44 0.0463(16) 0.0415(17) 0.0153(12) -0.0022(11) 0.0047(11) -0.0030(12)
C45 0.0438(15) 0.0399(17) 0.0189(12) -0.0080(11) 0.0053(11) -0.0009(12)
C46 0.0378(14) 0.0417(17) 0.0267(14) -0.0054(12) 0.0099(11) 0.0031(12)
C47 0.0333(14) 0.0373(16) 0.0324(14) -0.0033(12) 0.0069(11) 0.0065(11)
C48 0.0280(13) 0.0450(18) 0.0324(15) -0.0014(13) 0.0040(11) 0.0019(11)
C49 0.0285(13) 0.0443(18) 0.0335(15) 0.0006(13) 0.0052(11) -0.0030(11)
C50 0.0303(13) 0.0463(18) 0.0325(15) -0.0004(13) -0.0002(11) -0.0101(12)
C51 0.0439(16) 0.0409(17) 0.0295(15) 0.0008(13) -0.0006(12) -0.0186(12)
C52 0.0529(17) 0.0342(16) 0.0284(15) -0.0025(12) 0.0009(12) -0.0175(13)
C53 0.0634(19) 0.0272(15) 0.0295(15) -0.0005(12) 0.0059(13) -0.0126(13)
C54 0.0614(19) 0.0297(16) 0.0302(15) 0.0052(12) 0.0061(13) -0.0105(13)
C55 0.0521(17) 0.0335(16) 0.0273(14) 0.0039(12) 0.0088(12) -0.0132(12)
C56 0.0511(17) 0.0397(17) 0.0208(13) 0.0078(12) 0.0080(12) -0.0105(12)
C57 0.0482(16) 0.0430(18) 0.0180(12) 0.0011(12) 0.0108(11) -0.0086(12)
C58 0.0382(15) 0.0449(18) 0.0270(14) -0.0014(12) 0.0129(11) -0.0039(12)
C59 0.0336(14) 0.0477(18) 0.0316(15) 0.0005(13) 0.0095(11) -0.0099(12)
C60 0.0413(15) 0.0454(18) 0.0286(15) 0.0007(13) 0.0078(12) -0.0170(12)
C61 0.0296(13) 0.0336(15) 0.0258(13) 0.0027(11) 0.0021(10) -0.0005(10)
C62 0.0312(13) 0.0448(18) 0.0284(14) 0.0039(12) 0.0020(11) -0.0028(11)
C63 0.0346(14) 0.0408(17) 0.0292(14) 0.0065(12) 0.0070(11) 0.0056(11)
C64 0.0387(14) 0.0341(15) 0.0234(13) 0.0005(11) 0.0058(11) -0.0014(11)
C65 0.0378(14) 0.0291(15) 0.0198(13) 0.0001(10) 0.0014(10) 0.0026(10)
C66 0.0300(13) 0.0403(17) 0.0253(13) 0.0045(12) -0.0008(10) -0.0053(11)
C67 0.0293(13) 0.0436(17) 0.0299(14) 0.0064(12) -0.0012(11) -0.0004(11)
C68 0.0352(14) 0.0496(19) 0.0275(14) 0.0049(13) -0.0048(11) -0.0084(12)
C69 0.0396(15) 0.0422(17) 0.0290(14) 0.0031(13) -0.0023(11) -0.0117(12)
C70 0.0444(16) 0.0387(17) 0.0308(15) 0.0056(13) -0.0019(12) -0.0062(12)
C71 0.0346(14) 0.0376(16) 0.0269(13) 0.0073(12) -0.0040(11) -0.0036(11)
C72 0.0336(13) 0.0344(15) 0.0190(12) 0.0011(11) 0.0037(10) -0.0005(10)
C73 0.0429(15) 0.0291(15) 0.0224(13) -0.0008(11) 0.0022(11) -0.0010(11)
C74 0.0453(16) 0.0334(16) 0.0246(13) 0.0026(11) 0.0009(11) 0.0028(12)
C75 0.0430(15) 0.0450(18) 0.0203(13) 0.0009(12) -0.0011(11) -0.0054(12)
C76 0.0467(16) 0.0337(16) 0.0222(13) -0.0060(11) 0.0030(11) -0.0082(12)
C77 0.0467(15) 0.0246(14) 0.0238(13) 0.0009(11) 0.0052(11) 0.0001(11)
C79 0.0444(16) 0.0394(17) 0.0290(14) -0.0033(12) 0.0003(12) -0.0121(12)
C80 0.0482(16) 0.0308(16) 0.0317(15) -0.0025(12) -0.0071(12) -0.0022(12)
C81 0.0390(15) 0.0391(17) 0.0301(15) -0.0088(12) 0.0017(11) -0.0014(12)
C82 0.0460(16) 0.0410(17) 0.0235(13) -0.0016(12) -0.0001(11) -0.0112(12)
C83 0.0443(16) 0.0313(16) 0.0337(15) -0.0006(12) -0.0087(12) -0.0033(12)
C84 0.0359(14) 0.0357(16) 0.0362(15) -0.0077(13) -0.0002(11) -0.0061(11)
C85 0.0391(17) 0.049(2) 0.070(2) -0.0189(18) 0.0094(16) -0.0059(14)

loop_
_atom_type_symbol
_atom_type_description
_atom_type_scat_dispersion_real
_atom_type_scat_dispersion_imag
_atom_type_scat_source
C C 0.0181 0.0091 'International Tables Vol C Tables 4.2.6.8 and 6.1.1.4'
H H 0.0000 0.0000 'International Tables Vol C Tables 4.2.6.8 and 6.1.1.4'

loop_
_geom_angle_atom_site_label_1
_geom_angle_atom_site_label_2
_geom_angle_atom_site_label_3
_geom_angle
C9 C1 C6 104.1(2)
C9 C1 C61 121.1(2)
C6 C1 C61 132.2(2)
C9 C1 C2 116.1(2)
C6 C1 C2 116.6(2)
C61 C1 C2 57.62(16)
C12 C2 C61 123.2(2)
C12 C2 C3 105.8(2)
C61 C2 C3 128.5(2)
C12 C2 C1 112.8(2)
C61 C2 C1 58.04(16)
C3 C2 C1 118.2(2)
C14 C3 C65 123.8(2)
C14 C3 C2 105.2(2)
C65 C3 C2 128.1(2)
C14 C3 C4 113.1(2)
C65 C3 C4 58.35(16)
C2 C3 C4 119.1(2)
C17 C4 C5 104.0(2)
C17 C4 C65 121.8(2)
C5 C4 C65 131.8(2)
C17 C4 C3 116.2(2)
C5 C4 C3 116.2(2)
C65 C4 C3 57.60(16)
C6 C5 C19 119.2(3)
C6 C5 C4 124.3(3)
C19 C5 C4 107.7(2)
C5 C6 C7 118.7(3)
C5 C6 C1 125.0(2)
C7 C6 C1 107.9(2)
C21 C7 C8 119.7(3)
C21 C7 C6 122.0(3)
C8 C7 C6 108.4(3)
C24 C8 C9 120.0(3)
C24 C8 C7 120.5(3)
C9 C8 C7 108.8(2)
C10 C9 C8 120.6(3)
C10 C9 C1 123.5(2)
C8 C9 C1 108.9(2)
C9 C10 C26 119.5(3)
C9 C10 C11 120.2(2)
C26 C10 C11 107.7(2)
C12 C11 C28 120.7(2)
C12 C11 C10 120.7(2)
C28 C11 C10 107.5(2)
C11 C12 C13 118.5(2)
C11 C12 C2 124.9(2)
C13 C12 C2 109.7(2)
C30 C13 C14 121.4(2)
C30 C13 C12 121.2(2)
C14 C13 C12 108.3(2)
C15 C14 C13 119.0(2)
C15 C14 C3 124.2(2)
C13 C14 C3 110.2(2)
C14 C15 C32 119.9(3)
C14 C15 C16 120.7(2)
C32 C15 C16 107.5(2)
C17 C16 C34 119.8(3)
C17 C16 C15 120.3(2)
C34 C16 C15 107.6(2)
C16 C17 C18 119.8(3)
C16 C17 C4 123.6(3)
C18 C17 C4 109.4(2)
C36 C18 C17 120.9(3)
C36 C18 C19 120.9(3)
C17 C18 C19 107.8(2)
C20 C19 C18 119.1(3)
C20 C19 C5 122.1(3)
C18 C19 C5 109.4(2)
C19 C20 C21 118.3(3)
C19 C20 C38 120.3(3)
C21 C20 C38 108.8(3)
C7 C21 C20 119.5(3)
C7 C21 C22 120.4(3)
C20 C21 C22 107.5(3)
C23 C22 C39 120.3(3)
C23 C22 C21 119.3(3)
C39 C22 C21 108.1(3)
C22 C23 C24 120.8(3)
C22 C23 C42 120.2(3)
C24 C23 C42 107.5(3)
C8 C24 C25 119.6(3)
C8 C24 C23 119.2(3)
C25 C24 C23 109.2(3)
C26 C25 C24 119.8(3)
C26 C25 C43 119.8(3)
C24 C25 C43 107.5(3)
C25 C26 C27 120.4(3)
C25 C26 C10 120.5(3)
C27 C26 C10 108.3(2)
C45 C27 C26 120.1(3)
C45 C27 C28 120.2(2)
C26 C27 C28 108.0(2)
C29 C28 C27 120.2(3)
C29 C28 C11 120.4(2)
C27 C28 C11 108.5(2)
C28 C29 C30 119.1(2)
C28 C29 C47 119.5(3)
C30 C29 C47 108.4(2)
C13 C30 C31 119.5(3)
C13 C30 C29 119.9(2)
C31 C30 C29 108.2(2)
C32 C31 C30 119.4(3)
C32 C31 C48 119.8(3)
C30 C31 C48 108.2(2)
C31 C32 C33 120.3(3)
C31 C32 C15 120.6(2)
C33 C32 C15 108.4(3)
C50 C33 C34 120.0(3)
C50 C33 C32 120.0(3)
C34 C33 C32 108.0(3)
C35 C34 C33 120.4(3)
C35 C34 C16 120.2(3)
C33 C34 C16 108.4(3)
C34 C35 C36 120.2(3)
C34 C35 C52 120.0(3)
C36 C35 C52 108.1(3)
C18 C36 C35 119.0(3)
C18 C36 C37 119.6(3)
C35 C36 C37 108.8(3)
C38 C37 C36 120.0(3)
C38 C37 C53 120.0(3)
C36 C37 C53 107.5(3)
C37 C38 C20 120.0(3)
C37 C38 C39 120.1(3)
C20 C38 C39 107.5(3)
C40 C39 C22 120.1(3)
C40 C39 C38 119.6(3)
C22 C39 C38 108.1(3)
C39 C40 C54 120.2(3)
C39 C40 C41 119.4(3)
C54 C40 C41 107.5(3)
C42 C41 C56 119.1(3)
C42 C41 C40 120.4(3)
C56 C41 C40 108.4(3)
C41 C42 C43 120.4(3)
C41 C42 C23 119.6(3)
C43 C42 C23 108.0(3)
C44 C43 C42 120.5(3)
C44 C43 C25 119.7(3)
C42 C43 C25 107.8(3)
C43 C44 C45 119.9(3)
C43 C44 C57 119.5(3)
C45 C44 C57 108.4(3)
C27 C45 C44 120.1(3)
C27 C45 C46 119.8(3)
C44 C45 C46 107.9(3)
C47 C46 C58 119.9(3)
C47 C46 C45 120.0(3)
C58 C46 C45 107.8(3)
C46 C47 C48 120.1(3)
C46 C47 C29 120.2(3)
C48 C47 C29 107.6(2)
C49 C48 C47 120.3(3)
C49 C48 C31 120.1(3)
C47 C48 C31 107.6(2)
C48 C49 C50 120.4(3)
C48 C49 C59 119.9(3)
C50 C49 C59 107.5(3)
C33 C50 C51 119.5(3)
C33 C50 C49 119.4(3)
C51 C50 C49 108.7(3)
C52 C51 C50 120.5(3)
C52 C51 C60 120.4(3)
C50 C51 C60 107.1(3)
C51 C52 C53 120.0(3)
C51 C52 C35 119.6(3)
C53 C52 C35 107.7(3)
C54 C53 C52 120.4(3)
C54 C53 C37 120.2(3)
C52 C53 C37 108.0(3)
C53 C54 C55 119.7(3)
C53 C54 C40 119.8(3)
C55 C54 C40 108.7(3)
C60 C55 C54 120.4(3)
C60 C55 C56 119.3(3)
C54 C55 C56 107.6(3)
C57 C56 C41 120.7(3)
C57 C56 C55 119.9(3)
C41 C56 C55 107.9(3)
C56 C57 C44 119.8(3)
C56 C57 C58 120.4(3)
C44 C57 C58 107.3(3)
C59 C58 C46 120.1(3)
C59 C58 C57 119.8(3)
C46 C58 C57 108.5(3)
C58 C59 C60 120.1(3)
C58 C59 C49 119.7(3)
C60 C59 C49 107.9(3)
C55 C60 C59 120.4(3)
C55 C60 C51 119.0(3)
C59 C60 C51 108.9(3)
C2 C61 C66 116.2(2)
C2 C61 C1 64.34(17)
C66 C61 C1 115.3(2)
C2 C61 C62 124.5(2)
C66 C61 C62 109.1(2)
C1 C61 C62 121.3(2)
C63 C62 C61 119.4(2)
C63 C62 H62A 107.5
C61 C62 H62A 107.5
C63 C62 H62B 107.5
C61 C62 H62B 107.5
H62A C62 H62B 107.0
C64 C63 C62 112.9(2)
C64 C63 H63A 109.0
C62 C63 H63A 109.0
C64 C63 H63B 109.0
C62 C63 H63B 109.0
H63A C63 H63B 107.8
C63 C64 C65 120.0(2)
C63 C64 H64A 107.3
C65 C64 H64A 107.3
C63 C64 H64B 107.3
C65 C64 H64B 107.3
H64A C64 H64B 106.9
C72 C65 C3 116.4(2)
C72 C65 C64 108.7(2)
C3 C65 C64 124.3(2)
C72 C65 C4 116.0(2)
C3 C65 C4 64.04(17)
C64 C65 C4 121.5(2)
C71 C66 C67 118.7(3)
C71 C66 C61 121.7(2)
C67 C66 C61 119.4(3)
C68 C67 C66 120.6(3)
C68 C67 H67 119.7
C66 C67 H67 119.7
C69 C68 C67 120.3(3)
C69 C68 H68 119.8
C67 C68 H68 119.8
C68 C69 C70 119.7(3)
C68 C69 H69 120.1
C70 C69 H69 120.1
C69 C70 C71 120.0(3)
C69 C70 H70 120.0
C71 C70 H70 120.0
C66 C71 C70 120.5(3)
C66 C71 H71 119.7
C70 C71 H71 119.7
C73 C72 C77 119.0(2)
C73 C72 C65 120.3(2)
C77 C72 C65 120.4(2)
C72 C73 C74 120.4(3)
C72 C73 H73 119.8
C74 C73 H73 119.8
C75 C74 C73 120.1(3)
C75 C74 H74 119.9
C73 C74 H74 119.9
C74 C75 C76 119.9(3)
C74 C75 H75 120.0
C76 C75 H75 120.0
C75 C76 C77 119.8(3)
C75 C76 H76 120.1
C77 C76 H76 120.1
C76 C77 C72 120.8(3)
C76 C77 H77 119.6
C72 C77 H77 119.6
C80 C79 C84 120.6(3)
C80 C79 H79 119.7
C84 C79 H79 119.7
C81 C80 C79 120.0(3)
C81 C80 H80 120.0
C79 C80 H80 120.0
C82 C81 C80 120.2(3)
C82 C81 H19 119.9
C80 C81 H19 119.9
C81 C82 C83 119.6(3)
C81 C82 H82 120.2
C83 C82 H82 120.2
C82 C83 C84 121.3(3)
C82 C83 H83 119.3
C84 C83 H83 119.3
C83 C84 C79 118.3(3)
C83 C84 C85 120.4(3)
C79 C84 C85 121.3(3)
C84 C85 H85A 109.5
C84 C85 H85B 109.5
H85A C85 H85B 109.5
C84 C85 H85C 109.5
H85A C85 H85C 109.5
H85B C85 H85C 109.5

loop_
_geom_bond_atom_site_label_1
_geom_bond_atom_site_label_2
_geom_bond_distance
_geom_bond_publ_flag
C1 C9 1.494(4) ?
C1 C6 1.495(4) y
C1 C61 1.525(4) y
C1 C2 1.620(3) y
C2 C12 1.486(4) ?
C2 C61 1.518(3) y
C2 C3 1.535(3) y
C3 C14 1.488(3) ?
C3 C65 1.518(3) y
C3 C4 1.616(4) y
C4 C17 1.482(4) ?
C4 C5 1.508(4) y
C4 C65 1.530(4) y
C5 C6 1.380(4) y
C5 C19 1.440(4) ?
C6 C7 1.453(4) ?
C7 C21 1.378(4) ?
C7 C8 1.439(4) ?
C8 C24 1.407(4) ?
C8 C9 1.425(4) ?
C9 C10 1.376(4) ?
C10 C26 1.451(4) ?
C10 C11 1.457(4) ?
C11 C12 1.383(4) ?
C11 C28 1.446(4) ?
C12 C13 1.440(3) ?
C13 C30 1.393(4) ?
C13 C14 1.434(4) ?
C14 C15 1.380(4) ?
C15 C32 1.453(4) ?
C15 C16 1.460(4) ?
C16 C17 1.369(4) ?
C16 C34 1.453(4) ?
C17 C18 1.438(4) ?
C18 C36 1.400(4) ?
C18 C19 1.438(4) ?
C19 C20 1.399(4) ?
C20 C21 1.438(4) ?
C20 C38 1.453(4) ?
C21 C22 1.466(4) ?
C22 C23 1.381(4) ?
C22 C39 1.441(4) ?
C23 C24 1.437(4) ?
C23 C42 1.456(4) ?
C24 C25 1.435(4) ?
C25 C26 1.380(4) ?
C25 C43 1.461(4) ?
C26 C27 1.438(4) ?
C27 C45 1.387(4) ?
C27 C28 1.446(4) ?
C28 C29 1.393(4) ?
C29 C30 1.437(4) ?
C29 C47 1.449(4) ?
C30 C31 1.433(4) ?
C31 C32 1.388(4) ?
C31 C48 1.456(4) ?
C32 C33 1.446(4) ?
C33 C50 1.402(4) ?
C33 C34 1.443(4) ?
C34 C35 1.386(4) ?
C35 C36 1.429(4) ?
C35 C52 1.458(4) ?
C36 C37 1.445(4) ?
C37 C38 1.387(4) ?
C37 C53 1.458(4) ?
C38 C39 1.459(4) ?
C39 C40 1.400(4) ?
C40 C54 1.451(4) ?
C40 C41 1.451(4) ?
C41 C42 1.386(4) ?
C41 C56 1.450(4) ?
C42 C43 1.444(4) ?
C43 C44 1.384(4) ?
C44 C45 1.448(4) ?
C44 C57 1.451(4) ?
C45 C46 1.449(4) ?
C46 C47 1.391(4) ?
C46 C58 1.448(4) ?
C47 C48 1.445(4) ?
C48 C49 1.381(4) ?
C49 C50 1.453(4) ?
C49 C59 1.460(4) ?
C50 C51 1.451(4) ?
C51 C52 1.387(5) ?
C51 C60 1.458(4) ?
C52 C53 1.444(4) ?
C53 C54 1.392(4) ?
C54 C55 1.448(5) ?
C55 C60 1.402(4) ?
C55 C56 1.456(4) ?
C56 C57 1.385(4) ?
C57 C58 1.451(4) ?
C58 C59 1.390(4) ?
C59 C60 1.439(5) ?
C61 C66 1.519(4) ?
C61 C62 1.527(4) y
C62 C63 1.520(4) y
C62 H62A 0.9900 ?
C62 H62B 0.9900 ?
C63 C64 1.516(4) y
C63 H63A 0.9900 ?
C63 H63B 0.9900 ?
C64 C65 1.519(4) y
C64 H64A 0.9900 ?
C64 H64B 0.9900 ?
C65 C72 1.514(3) ?
C66 C71 1.380(4) ?
C66 C67 1.404(3) ?
C67 C68 1.378(4) ?
C67 H67 0.9500 ?
C68 C69 1.377(4) ?
C68 H68 0.9500 ?
C69 C70 1.389(4) ?
C69 H69 0.9500 ?
C70 C71 1.392(4) ?
C70 H70 0.9500 ?
C71 H71 0.9500 ?
C72 C73 1.382(4) ?
C72 C77 1.396(4) ?
C73 C74 1.395(4) ?
C73 H73 0.9500 ?
C74 C75 1.384(4) ?
C74 H74 0.9500 ?
C75 C76 1.385(4) ?
C75 H75 0.9500 ?
C76 C77 1.385(4) ?
C76 H76 0.9500 ?
C77 H77 0.9500 ?
C79 C80 1.387(4) ?
C79 C84 1.395(4) ?
C79 H79 0.9500 ?
C80 C81 1.380(4) ?
C80 H80 0.9500 ?
C81 C82 1.380(4) ?
C81 H19 0.9500 ?
C82 C83 1.384(4) ?
C82 H82 0.9500 ?
C83 C84 1.387(4) ?
C83 H83 0.9500 ?
C84 C85 1.504(4) ?
C85 H85A 0.9800 ?
C85 H85B 0.9800 ?
C85 H85C 0.9800 ?

loop_
_geom_torsion_atom_site_label_1
_geom_torsion_atom_site_label_2
_geom_torsion_atom_site_label_3
_geom_torsion_atom_site_label_4
_geom_torsion
C9 C1 C2 C12 -4.3(3)
C6 C1 C2 C12 119.1(3)
C61 C1 C2 C12 -116.0(3)
C9 C1 C2 C61 111.8(3)
C6 C1 C2 C61 -124.9(3)
C9 C1 C2 C3 -128.4(3)
C6 C1 C2 C3 -5.1(3)
C61 C1 C2 C3 119.8(3)
C12 C2 C3 C14 0.2(3)
C61 C2 C3 C14 -162.2(3)
C1 C2 C3 C14 127.7(2)
C12 C2 C3 C65 161.2(2)
C61 C2 C3 C65 -1.2(4)
C1 C2 C3 C65 -71.3(3)
C12 C2 C3 C4 -127.8(2)
C61 C2 C3 C4 69.8(3)
C1 C2 C3 C4 -0.3(3)
C14 C3 C4 C17 4.0(3)
C65 C3 C4 C17 -112.6(3)
C2 C3 C4 C17 128.3(2)
C14 C3 C4 C5 -118.8(2)
C65 C3 C4 C5 124.5(3)
C2 C3 C4 C5 5.4(3)
C14 C3 C4 C65 116.6(2)
C2 C3 C4 C65 -119.1(3)
C17 C4 C5 C6 -134.6(3)
C65 C4 C5 C6 63.2(4)
C3 C4 C5 C6 -5.6(4)
C17 C4 C5 C19 12.3(3)
C65 C4 C5 C19 -149.9(3)
C3 C4 C5 C19 141.3(2)
C19 C5 C6 C7 0.9(4)
C4 C5 C6 C7 144.2(3)
C19 C5 C6 C1 -143.5(3)
C4 C5 C6 C1 -0.1(4)
C9 C1 C6 C5 134.9(3)
C61 C1 C6 C5 -63.6(4)
C2 C1 C6 C5 5.6(4)
C9 C1 C6 C7 -12.5(3)
C61 C1 C6 C7 148.9(3)
C2 C1 C6 C7 -141.9(2)
C5 C6 C7 C21 3.0(4)
C1 C6 C7 C21 152.8(3)
C5 C6 C7 C8 -142.5(3)
C1 C6 C7 C8 7.4(3)
C21 C7 C8 C24 -0.7(4)
C6 C7 C8 C24 145.6(3)
C21 C7 C8 C9 -145.2(3)
C6 C7 C8 C9 1.2(3)
C24 C8 C9 C10 -2.4(4)
C7 C8 C9 C10 142.2(3)
C24 C8 C9 C1 -154.1(2)
C7 C8 C9 C1 -9.4(3)
C6 C1 C9 C10 -137.2(3)
C61 C1 C9 C10 58.8(4)
C2 C1 C9 C10 -7.6(4)
C6 C1 C9 C8 13.4(3)
C61 C1 C9 C8 -150.6(2)
C2 C1 C9 C8 143.1(2)
C8 C9 C10 C26 0.9(4)
C1 C9 C10 C26 148.3(3)
C8 C9 C10 C11 -136.2(3)
C1 C9 C10 C11 11.2(4)
C9 C10 C11 C12 -1.9(4)
C26 C10 C11 C12 -143.4(3)
C9 C10 C11 C28 142.1(3)
C26 C10 C11 C28 0.6(3)
C28 C11 C12 C13 -2.9(4)
C10 C11 C12 C13 136.4(3)
C28 C11 C12 C2 -150.6(3)
C10 C11 C12 C2 -11.3(4)
C61 C2 C12 C11 -52.1(4)
C3 C2 C12 C11 144.4(3)
C1 C2 C12 C11 13.6(4)
C61 C2 C12 C13 157.8(2)
C3 C2 C12 C13 -5.8(3)
C1 C2 C12 C13 -136.5(2)
C11 C12 C13 C30 4.5(4)
C2 C12 C13 C30 156.8(2)
C11 C12 C13 C14 -143.0(3)
C2 C12 C13 C14 9.3(3)
C30 C13 C14 C15 -3.9(4)
C12 C13 C14 C15 143.6(2)
C30 C13 C14 C3 -156.6(2)
C12 C13 C14 C3 -9.2(3)
C65 C3 C14 C15 52.3(4)
C2 C3 C14 C15 -145.6(3)
C4 C3 C14 C15 -14.0(3)
C65 C3 C14 C13 -156.6(2)
C2 C3 C14 C13 5.4(3)
C4 C3 C14 C13 137.0(2)
C13 C14 C15 C32 2.1(4)
C3 C14 C15 C32 150.8(2)
C13 C14 C15 C16 -136.1(3)
C3 C14 C15 C16 12.5(4)
C14 C15 C16 C17 0.5(4)
C32 C15 C16 C17 -142.3(2)
C14 C15 C16 C34 142.6(3)
C32 C15 C16 C34 -0.1(3)
C34 C16 C17 C18 -1.2(4)
C15 C16 C17 C18 136.5(3)
C34 C16 C17 C4 -148.2(3)
C15 C16 C17 C4 -10.6(4)
C5 C4 C17 C16 136.8(3)
C65 C4 C17 C16 -58.8(4)
C3 C4 C17 C16 7.8(4)
C5 C4 C17 C18 -13.2(3)
C65 C4 C17 C18 151.2(2)
C3 C4 C17 C18 -142.2(2)
C16 C17 C18 C36 3.1(4)
C4 C17 C18 C36 154.4(2)
C16 C17 C18 C19 -142.0(3)
C4 C17 C18 C19 9.3(3)
C36 C18 C19 C20 0.8(4)
C17 C18 C19 C20 146.0(3)
C36 C18 C19 C5 -146.3(3)
C17 C18 C19 C5 -1.1(3)
C6 C5 C19 C20 -4.3(4)
C4 C5 C19 C20 -153.2(3)
C6 C5 C19 C18 141.7(3)
C4 C5 C19 C18 -7.2(3)
C18 C19 C20 C21 -139.0(3)
C5 C19 C20 C21 3.9(4)
C18 C19 C20 C38 -1.3(4)
C5 C19 C20 C38 141.5(3)
C8 C7 C21 C20 138.3(3)
C6 C7 C21 C20 -3.4(4)
C8 C7 C21 C22 1.1(4)
C6 C7 C21 C22 -140.6(3)
C19 C20 C21 C7 0.0(4)
C38 C20 C21 C7 -142.1(3)
C19 C20 C21 C22 142.1(3)
C38 C20 C21 C22 0.0(3)
C7 C21 C22 C23 -0.6(4)
C20 C21 C22 C23 -142.3(3)
C7 C21 C22 C39 141.8(3)
C20 C21 C22 C39 0.1(3)
C39 C22 C23 C24 -138.2(3)
C21 C22 C23 C24 -0.4(4)
C39 C22 C23 C42 0.7(4)
C21 C22 C23 C42 138.5(3)
C9 C8 C24 C25 1.5(4)
C7 C8 C24 C25 -139.0(3)
C9 C8 C24 C23 140.3(3)
C7 C8 C24 C23 -0.2(4)
C22 C23 C24 C8 0.7(4)
C42 C23 C24 C8 -142.6(3)
C22 C23 C24 C25 143.4(3)
C42 C23 C24 C25 0.1(3)
C8 C24 C25 C26 0.9(4)
C23 C24 C25 C26 -141.6(3)
C8 C24 C25 C43 142.2(3)
C23 C24 C25 C43 -0.3(3)
C24 C25 C26 C27 137.7(3)
C43 C25 C26 C27 1.2(4)
C24 C25 C26 C10 -2.5(4)
C43 C25 C26 C10 -139.0(3)
C9 C10 C26 C25 1.6(4)
C11 C10 C26 C25 143.4(2)
C9 C10 C26 C27 -142.8(3)
C11 C10 C26 C27 -1.0(3)
C25 C26 C27 C45 -0.3(4)
C10 C26 C27 C45 144.2(3)
C25 C26 C27 C28 -143.4(3)
C10 C26 C27 C28 1.0(3)
C45 C27 C28 C29 0.6(4)
C26 C27 C28 C29 143.7(3)
C45 C27 C28 C11 -143.7(3)
C26 C27 C28 C11 -0.7(3)
C12 C11 C28 C29 -0.2(4)
C10 C11 C28 C29 -144.2(3)
C12 C11 C28 C27 144.1(3)
C10 C11 C28 C27 0.1(3)
C27 C28 C29 C30 -138.3(3)
C11 C28 C29 C30 1.8(4)
C27 C28 C29 C47 -1.4(4)
C11 C28 C29 C47 138.8(3)
C14 C13 C30 C31 2.8(4)
C12 C13 C30 C31 -140.5(3)
C14 C13 C30 C29 140.4(3)
C12 C13 C30 C29 -2.9(4)
C28 C29 C30 C13 -0.3(4)
C47 C29 C30 C13 -141.5(3)
C28 C29 C30 C31 141.6(3)
C47 C29 C30 C31 0.3(3)
C13 C30 C31 C32 0.0(4)
C29 C30 C31 C32 -142.0(3)
C13 C30 C31 C48 141.8(3)
C29 C30 C31 C48 -0.2(3)
C30 C31 C32 C33 138.6(3)
C48 C31 C32 C33 1.2(4)
C30 C31 C32 C15 -1.7(4)
C48 C31 C32 C15 -139.1(3)
C14 C15 C32 C31 0.6(4)
C16 C15 C32 C31 143.7(3)
C14 C15 C32 C33 -143.9(2)
C16 C15 C32 C33 -0.8(3)
C31 C32 C33 C50 -0.6(4)
C15 C32 C33 C50 144.0(3)
C31 C32 C33 C34 -143.3(3)
C15 C32 C33 C34 1.3(3)
C50 C33 C34 C35 0.0(4)
C32 C33 C34 C35 142.7(3)
C50 C33 C34 C16 -144.1(2)
C32 C33 C34 C16 -1.4(3)
C17 C16 C34 C35 -0.9(4)
C15 C16 C34 C35 -143.3(3)
C17 C16 C34 C33 143.3(2)
C15 C16 C34 C33 0.9(3)
C33 C34 C35 C36 -138.8(3)
C16 C34 C35 C36 1.1(4)
C33 C34 C35 C52 -0.1(4)
C16 C34 C35 C52 139.9(3)
C17 C18 C36 C35 -2.9(4)
C19 C18 C36 C35 137.8(3)
C17 C18 C36 C37 -140.5(3)
C19 C18 C36 C37 0.2(4)
C34 C35 C36 C18 0.8(4)
C52 C35 C36 C18 -142.3(3)
C34 C35 C36 C37 142.5(3)
C52 C35 C36 C37 -0.6(3)
C18 C36 C37 C38 -0.8(4)
C35 C36 C37 C38 -142.2(3)
C18 C36 C37 C53 141.2(3)
C35 C36 C37 C53 -0.2(3)
C36 C37 C38 C20 0.3(4)
C53 C37 C38 C20 -137.0(3)
C36 C37 C38 C39 137.6(3)
C53 C37 C38 C39 0.4(4)
C19 C20 C38 C37 0.8(4)
C21 C20 C38 C37 142.0(3)
C19 C20 C38 C39 -141.3(3)
C21 C20 C38 C39 -0.1(3)
C23 C22 C39 C40 -0.4(4)
C21 C22 C39 C40 -142.4(3)
C23 C22 C39 C38 141.8(3)
C21 C22 C39 C38 -0.2(3)
C37 C38 C39 C40 0.5(4)
C20 C38 C39 C40 142.6(3)
C37 C38 C39 C22 -141.9(3)
C20 C38 C39 C22 0.1(3)
C22 C39 C40 C54 136.8(3)
C38 C39 C40 C54 -1.1(4)
C22 C39 C40 C41 0.1(4)
C38 C39 C40 C41 -137.8(3)
C39 C40 C41 C42 0.0(4)
C54 C40 C41 C42 -141.6(3)
C39 C40 C41 C56 141.9(3)
C54 C40 C41 C56 0.4(3)
C56 C41 C42 C43 0.5(4)
C40 C41 C42 C43 138.5(3)
C56 C41 C42 C23 -137.8(3)
C40 C41 C42 C23 0.2(4)
C22 C23 C42 C41 -0.6(4)
C24 C23 C42 C41 143.1(3)
C22 C23 C42 C43 -143.4(3)
C24 C23 C42 C43 0.2(3)
C41 C42 C43 C44 -0.4(4)
C23 C42 C43 C44 142.2(3)
C41 C42 C43 C25 -142.9(3)
C23 C42 C43 C25 -0.4(3)
C26 C25 C43 C44 -1.2(4)
C24 C25 C43 C44 -142.5(3)
C26 C25 C43 C42 141.7(3)
C24 C25 C43 C42 0.5(3)
C42 C43 C44 C45 -137.8(3)
C25 C43 C44 C45 0.4(4)
C42 C43 C44 C57 0.2(4)
C25 C43 C44 C57 138.5(3)
C26 C27 C45 C44 -0.5(4)
C28 C27 C45 C44 138.1(3)
C26 C27 C45 C46 -138.3(3)
C28 C27 C45 C46 0.4(4)
C43 C44 C45 C27 0.5(4)
C57 C44 C45 C27 -141.7(3)
C43 C44 C45 C46 142.7(3)
C57 C44 C45 C46 0.5(3)
C27 C45 C46 C47 -0.6(4)
C44 C45 C46 C47 -142.9(3)
C27 C45 C46 C58 141.7(3)
C44 C45 C46 C58 -0.6(3)
C58 C46 C47 C48 -0.1(4)
C45 C46 C47 C48 137.7(3)
C58 C46 C47 C29 -138.0(3)
C45 C46 C47 C29 -0.2(4)
C28 C29 C47 C46 1.2(4)
C30 C29 C47 C46 142.2(3)
C28 C29 C47 C48 -141.3(3)
C30 C29 C47 C48 -0.3(3)
C46 C47 C48 C49 0.2(4)
C29 C47 C48 C49 142.8(3)
C46 C47 C48 C31 -142.4(3)
C29 C47 C48 C31 0.1(3)
C32 C31 C48 C49 -1.1(4)
C30 C31 C48 C49 -142.7(3)
C32 C31 C48 C47 141.7(3)
C30 C31 C48 C47 0.1(3)
C47 C48 C49 C50 -137.8(3)
C31 C48 C49 C50 0.2(4)
C47 C48 C49 C59 -0.1(4)
C31 C48 C49 C59 137.9(3)
C34 C33 C50 C51 0.3(4)
C32 C33 C50 C51 -137.9(3)
C34 C33 C50 C49 138.1(3)
C32 C33 C50 C49 -0.2(4)
C48 C49 C50 C33 0.4(4)
C59 C49 C50 C33 -141.9(3)
C48 C49 C50 C51 142.2(3)
C59 C49 C50 C51 -0.1(3)
C33 C50 C51 C52 -0.7(4)
C49 C50 C51 C52 -142.5(3)
C33 C50 C51 C60 142.0(3)
C49 C50 C51 C60 0.2(3)
C50 C51 C52 C53 137.7(3)
C60 C51 C52 C53 -0.2(4)
C50 C51 C52 C35 0.7(4)
C60 C51 C52 C35 -137.1(3)
C34 C35 C52 C51 -0.3(4)
C36 C35 C52 C51 142.8(3)
C34 C35 C52 C53 -142.0(3)
C36 C35 C52 C53 1.2(3)
C51 C52 C53 C54 0.7(4)
C35 C52 C53 C54 142.2(3)
C51 C52 C53 C37 -142.8(3)
C35 C52 C53 C37 -1.3(3)
C38 C37 C53 C54 -0.6(4)
C36 C37 C53 C54 -142.6(3)
C38 C37 C53 C52 143.0(3)
C36 C37 C53 C52 1.0(3)
C52 C53 C54 C55 -0.3(4)
C37 C53 C54 C55 138.8(3)
C52 C53 C54 C40 -139.1(3)
C37 C53 C54 C40 0.0(4)
C39 C40 C54 C53 0.9(4)
C41 C40 C54 C53 142.1(3)
C39 C40 C54 C55 -141.9(3)
C41 C40 C54 C55 -0.7(3)
C53 C54 C55 C60 -0.6(4)
C40 C54 C55 C60 142.3(3)
C53 C54 C55 C56 -142.1(3)
C40 C54 C55 C56 0.8(3)
C42 C41 C56 C57 -0.5(4)
C40 C41 C56 C57 -143.1(3)
C42 C41 C56 C55 142.7(3)
C40 C41 C56 C55 0.1(3)
C60 C55 C56 C57 1.1(4)
C54 C55 C56 C57 143.0(3)
C60 C55 C56 C41 -142.5(3)
C54 C55 C56 C41 -0.6(3)
C41 C56 C57 C44 0.4(4)
C55 C56 C57 C44 -138.5(3)
C41 C56 C57 C58 137.8(3)
C55 C56 C57 C58 -1.2(4)
C43 C44 C57 C56 -0.3(4)
C45 C44 C57 C56 142.1(3)
C43 C44 C57 C58 -142.5(3)
C45 C44 C57 C58 -0.2(3)
C47 C46 C58 C59 -0.2(4)
C45 C46 C58 C59 -142.6(3)
C47 C46 C58 C57 142.9(3)
C45 C46 C58 C57 0.5(3)
C56 C57 C58 C59 1.0(4)
C44 C57 C58 C59 143.0(3)
C56 C57 C58 C46 -142.2(3)
C44 C57 C58 C46 -0.2(3)
C46 C58 C59 C60 138.2(3)
C57 C58 C59 C60 -0.7(4)
C46 C58 C59 C49 0.4(4)
C57 C58 C59 C49 -138.6(3)
C48 C49 C59 C58 -0.2(4)
C50 C49 C59 C58 142.3(3)
C48 C49 C59 C60 -142.6(3)
C50 C49 C59 C60 -0.1(3)
C54 C55 C60 C59 -137.9(3)
C56 C55 C60 C59 -0.8(4)
C54 C55 C60 C51 1.1(4)
C56 C55 C60 C51 138.2(3)
C58 C59 C60 C55 0.7(4)
C49 C59 C60 C55 142.9(3)
C58 C59 C60 C51 -142.0(3)
C49 C59 C60 C51 0.2(3)
C52 C51 C60 C55 -0.7(4)
C50 C51 C60 C55 -143.5(3)
C52 C51 C60 C59 142.5(3)
C50 C51 C60 C59 -0.3(3)
C12 C2 C61 C66 -9.2(4)
C3 C2 C61 C66 150.5(3)
C1 C2 C61 C66 -107.0(3)
C12 C2 C61 C1 97.9(3)
C3 C2 C61 C1 -102.5(3)
C12 C2 C61 C62 -150.5(3)
C3 C2 C61 C62 9.1(4)
C1 C2 C61 C62 111.6(3)
C9 C1 C61 C2 -103.1(3)
C6 C1 C61 C2 98.1(3)
C9 C1 C61 C66 5.3(3)
C6 C1 C61 C66 -153.5(3)
C2 C1 C61 C66 108.4(2)
C9 C1 C61 C62 140.7(3)
C6 C1 C61 C62 -18.2(4)
C2 C1 C61 C62 -116.3(3)
C2 C61 C62 C63 -40.6(4)
C66 C61 C62 C63 175.7(2)
C1 C61 C62 C63 38.0(4)
C61 C62 C63 C64 74.8(3)
C62 C63 C64 C65 -75.8(3)
C14 C3 C65 C72 9.5(4)
C2 C3 C65 C72 -148.3(3)
C4 C3 C65 C72 107.6(3)
C14 C3 C65 C64 150.0(3)
C2 C3 C65 C64 -7.8(4)
C4 C3 C65 C64 -111.9(3)
C14 C3 C65 C4 -98.1(3)
C2 C3 C65 C4 104.1(3)
C63 C64 C65 C72 -175.8(2)
C63 C64 C65 C3 41.2(4)
C63 C64 C65 C4 -37.1(4)
C17 C4 C65 C72 -5.5(4)
C5 C4 C65 C72 154.0(3)
C3 C4 C65 C72 -108.3(3)
C17 C4 C65 C3 102.7(3)
C5 C4 C65 C3 -97.7(3)
C17 C4 C65 C64 -141.4(3)
C5 C4 C65 C64 18.1(4)
C3 C4 C65 C64 115.8(3)
C2 C61 C66 C71 -54.8(4)
C1 C61 C66 C71 -127.3(3)
C62 C61 C66 C71 92.2(3)
C2 C61 C66 C67 129.9(3)
C1 C61 C66 C67 57.4(3)
C62 C61 C66 C67 -83.1(3)
C71 C66 C67 C68 1.4(4)
C61 C66 C67 C68 176.8(3)
C66 C67 C68 C69 0.6(4)
C67 C68 C69 C70 -1.2(4)
C68 C69 C70 C71 0.0(4)
C67 C66 C71 C70 -2.7(4)
C61 C66 C71 C70 -178.0(3)
C69 C70 C71 C66 2.0(4)
C3 C65 C72 C73 58.9(3)
C64 C65 C72 C73 -87.4(3)
C4 C65 C72 C73 131.4(3)
C3 C65 C72 C77 -127.9(3)
C64 C65 C72 C77 85.8(3)
C4 C65 C72 C77 -55.4(3)
C77 C72 C73 C74 1.3(4)
C65 C72 C73 C74 174.5(3)
C72 C73 C74 C75 -0.3(4)
C73 C74 C75 C76 -1.0(4)
C74 C75 C76 C77 1.1(4)
C75 C76 C77 C72 -0.1(4)
C73 C72 C77 C76 -1.1(4)
C65 C72 C77 C76 -174.4(3)
C84 C79 C80 C81 -0.1(4)
C79 C80 C81 C82 0.4(4)
C80 C81 C82 C83 -0.2(4)
C81 C82 C83 C84 -0.5(4)
C82 C83 C84 C79 0.8(4)
C82 C83 C84 C85 -177.2(3)
C80 C79 C84 C83 -0.5(4)
C80 C79 C84 C85 177.5(3)
